data_7025573
loop_
_publ_author_name
'Cui, Peng'
'Chen, Yaofeng'
'Borzov, Maxim V.'

_publ_section_title
;
 Neodymium(III) phosphinidene complexes supported by
 pentamethylcyclopentadienyl and hydrotris(pyrazolyl)borate ligands.
;
_journal_issue 29
_journal_name_full 'Dalton transactions (Cambridge, England : 2003)'
_journal_page_first 6886
_journal_page_last 6890
_journal_paper_doi 10.1039/C001839B
_journal_volume 39
_journal_year 2010
_chemical_formula_moiety 'C52 H80 Nd2 O2 P2'
_chemical_formula_sum 'C52 H80 Nd2 O2 P2'
_chemical_formula_weight 1087.58
_chemical_name_common
;
Bis(mu-(2,6-bis(1-methylethyl)phenyl)phosphinidene)bis(eta$5!-
1,2,3,4,5-
pentamethylcyclopentadienyl)di(tetrahydrofuran)dineodymium(iii)
;
_chemical_name_systematic
;
Bis{\m-[2,6-bis(1-methylethyl)phenyl]phosphinidene}bis(\h^5^-1,2,3,4,5-
pentamethylcyclopentadienyl)di(tetrahydrofuran)dineodymium(III)
;
_space_group_IT_number 14
_symmetry_cell_setting monoclinic
_symmetry_space_group_name_Hall '-P 2yn'
_symmetry_space_group_name_H-M 'P 1 21/n 1'
_atom_sites_solution_hydrogens geom
_atom_sites_solution_primary direct
_atom_sites_solution_secondary difmap
_audit_creation_method SHELXL-97
_cell_angle_alpha 90.00
_cell_angle_beta 97.184(2)
_cell_angle_gamma 90.00
_cell_formula_units_Z 2
_cell_length_a 11.3913(10)
_cell_length_b 18.0366(16)
_cell_length_c 12.6070(11)
_cell_measurement_reflns_used 4478
_cell_measurement_temperature 293(2)
_cell_measurement_theta_max 25.19
_cell_measurement_theta_min 2.28
_cell_volume 2569.9(4)
_computing_cell_refinement 'SAINT v7.34A (Bruker, 2007)'
_computing_data_collection 'BRUKER AXS APEX-2 V1.0-8 (Bruker, 2007)'
_computing_data_reduction 'SAINT v7.34A (Bruker, 2007)'
_computing_molecular_graphics
;
SHELXTL97 (Sheldrick, 2008), <i>OLEX2</i> (Dolomanov <i>et al.</i>, 2009)
;
_computing_publication_material
;
<i>SHELXTL97</i> (Sheldrick, 2008), <i>OLEX2</i> (Dolomanov <i>et al.</i>, 2009)
;
_computing_structure_refinement 'SHELXL97 (Sheldrick, 2008)'
_computing_structure_solution 'SHELXS97 (Sheldrick, 2008)'
_diffrn_ambient_temperature 293(2)
_diffrn_detector_area_resol_mean 8.333
_diffrn_measured_fraction_theta_full 0.998
_diffrn_measured_fraction_theta_max 0.998
_diffrn_measurement_device_type 'BRUKER SMART CCD'
_diffrn_measurement_method 'phi and omega scans'
_diffrn_radiation_monochromator graphite
_diffrn_radiation_source 'fine-focus sealed tube'
_diffrn_radiation_type MoK\a
_diffrn_radiation_wavelength 0.71073
_diffrn_reflns_av_R_equivalents 0.0286
_diffrn_reflns_av_sigmaI/netI 0.0358
_diffrn_reflns_limit_h_max 13
_diffrn_reflns_limit_h_min -13
_diffrn_reflns_limit_k_max 18
_diffrn_reflns_limit_k_min -21
_diffrn_reflns_limit_l_max 15
_diffrn_reflns_limit_l_min -14
_diffrn_reflns_number 12923
_diffrn_reflns_theta_full 25.10
_diffrn_reflns_theta_max 25.10
_diffrn_reflns_theta_min 1.98
_diffrn_standards_number 0
_exptl_absorpt_coefficient_mu 2.096
_exptl_absorpt_correction_T_max 0.7303
_exptl_absorpt_correction_T_min 0.5720
_exptl_absorpt_correction_type multi-scan
_exptl_absorpt_process_details '<i>SADABS</i> (Sheldrick, 1996)'
_exptl_crystal_colour red
_exptl_crystal_density_diffrn 1.405
_exptl_crystal_density_method 'not measured'
_exptl_crystal_description block
_exptl_crystal_F_000 1116
_exptl_crystal_size_max 0.30
_exptl_crystal_size_mid 0.21
_exptl_crystal_size_min 0.16
_refine_diff_density_max 0.710
_refine_diff_density_min -0.675
_refine_diff_density_rms 0.088
_refine_ls_extinction_method none
_refine_ls_goodness_of_fit_ref 1.055
_refine_ls_hydrogen_treatment constr
_refine_ls_matrix_type full
_refine_ls_number_parameters 290
_refine_ls_number_reflns 4570
_refine_ls_number_restraints 79
_refine_ls_restrained_S_all 1.063
_refine_ls_R_factor_all 0.0415
_refine_ls_R_factor_gt 0.0347
_refine_ls_shift/su_max 0.001
_refine_ls_shift/su_mean 0.000
_refine_ls_structure_factor_coef Fsqd
_refine_ls_weighting_details 'calc w=1/[\s^2^(Fo^2^)+(0.0439P)^2^+1.0165P] where P=(Fo^2^+2Fc^2^)/3'
_refine_ls_weighting_scheme calc
_refine_ls_wR_factor_gt 0.0813
_refine_ls_wR_factor_ref 0.0841
_reflns_number_gt 3961
_reflns_number_total 4570
_reflns_threshold_expression >2sigma(I)
_cod_data_source_file c001839b.txt
_cod_data_source_block z
_cod_original_sg_symbol_H-M 'P 21/n'
_cod_database_code 7025573

loop_
_symmetry_equiv_pos_as_xyz
'x, y, z'
'-x+1/2, y+1/2, -z+1/2'
'-x, -y, -z'
'x-1/2, -y-1/2, z-1/2'

loop_
_atom_site_label
_atom_site_type_symbol
_atom_site_fract_x
_atom_site_fract_y
_atom_site_fract_z
_atom_site_U_iso_or_equiv
_atom_site_adp_type
_atom_site_occupancy
_atom_site_symmetry_multiplicity
_atom_site_calc_flag
_atom_site_refinement_flags
_atom_site_disorder_assembly
_atom_site_disorder_group
Nd1 Nd 0.514391(18) 0.387823(11) 0.528648(16) 0.03521(9) Uani 1 1 d . . .
P1 P 0.37277(10) 0.48452(6) 0.39661(8) 0.0423(3) Uani 1 1 d . . .
O1 O 0.6848(3) 0.32929(16) 0.4555(3) 0.0633(9) Uani 1 1 d DU A .
C13 C 0.7170(5) 0.2517(3) 0.4512(6) 0.0867(17) Uani 1 1 d DU . .
H13D H 0.7517 0.2346 0.5211 0.104 Uiso 0.596(14) 1 calc PR A 3
H13C H 0.6478 0.2217 0.4280 0.104 Uiso 0.596(14) 1 calc PR A 3
H13A H 0.6695 0.2268 0.3936 0.104 Uiso 0.404(14) 1 d PR A 2
H13B H 0.7076 0.2272 0.5172 0.104 Uiso 0.404(14) 1 d PR A 2
C14B C 0.8019(10) 0.2464(5) 0.3753(10) 0.092(3) Uani 0.596(14) 1 d PDU A 3
H14A H 0.7637 0.2460 0.3021 0.110 Uiso 0.596(14) 1 calc PR A 3
H14B H 0.8520 0.2031 0.3880 0.110 Uiso 0.596(14) 1 calc PR A 3
C15B C 0.8739(7) 0.3218(5) 0.4034(11) 0.090(3) Uani 0.596(14) 1 d PDU A 3
H15B H 0.9249 0.3184 0.4708 0.108 Uiso 0.596(14) 1 calc PR A 3
H15A H 0.9202 0.3360 0.3472 0.108 Uiso 0.596(14) 1 calc PR A 3
C16 C 0.7732(5) 0.3729(3) 0.4100(5) 0.0708(14) Uani 1 1 d DU . .
H16D H 0.7976 0.4149 0.4555 0.085 Uiso 0.596(14) 1 calc PR A 3
H16C H 0.7422 0.3909 0.3396 0.085 Uiso 0.596(14) 1 calc PR A 3
H16B H 0.8279 0.3950 0.4651 0.085 Uiso 0.404(14) 1 d PR A 2
H16A H 0.7361 0.4111 0.3648 0.085 Uiso 0.404(14) 1 d PR A 2
C1 C 0.3054(3) 0.4708(2) 0.2575(3) 0.0398(9) Uani 1 1 d . . .
C2 C 0.3649(4) 0.4335(2) 0.1817(3) 0.0463(10) Uani 1 1 d . . .
C3 C 0.3154(5) 0.4315(3) 0.0749(4) 0.0600(13) Uani 1 1 d . . .
H3 H 0.3563 0.4079 0.0251 0.072 Uiso 1 1 calc R . .
C4 C 0.2093(5) 0.4631(3) 0.0417(4) 0.0708(15) Uani 1 1 d . . .
H4 H 0.1788 0.4620 -0.0302 0.085 Uiso 1 1 calc R . .
C5 C 0.1475(5) 0.4966(3) 0.1145(4) 0.0605(13) Uani 1 1 d . . .
H5 H 0.0735 0.5168 0.0915 0.073 Uiso 1 1 calc R . .
C6 C 0.1926(4) 0.5012(2) 0.2228(3) 0.0487(11) Uani 1 1 d . . .
C7 C 0.4813(5) 0.3934(3) 0.2160(4) 0.0611(14) Uani 1 1 d . . .
H7 H 0.5233 0.4218 0.2753 0.073 Uiso 1 1 calc R . .
C8 C 0.4527(5) 0.3178(3) 0.2604(6) 0.099(2) Uani 1 1 d . . .
H8B H 0.4052 0.3242 0.3175 0.149 Uiso 1 1 calc R . .
H8C H 0.5249 0.2929 0.2870 0.149 Uiso 1 1 calc R . .
H8A H 0.4099 0.2886 0.2047 0.149 Uiso 1 1 calc R . .
C9 C 0.5642(6) 0.3867(4) 0.1305(5) 0.107(3) Uani 1 1 d . . .
H9B H 0.6409 0.3711 0.1630 0.160 Uiso 1 1 calc R . .
H9C H 0.5707 0.4339 0.0966 0.160 Uiso 1 1 calc R . .
H9A H 0.5332 0.3508 0.0781 0.160 Uiso 1 1 calc R . .
C10 C 0.1187(4) 0.5379(3) 0.2981(4) 0.0611(13) Uani 1 1 d . . .
H10 H 0.1717 0.5473 0.3641 0.073 Uiso 1 1 calc R . .
C11 C 0.0248(8) 0.4898(4) 0.3275(8) 0.151(4) Uani 1 1 d . . .
H11B H -0.0284 0.4776 0.2647 0.226 Uiso 1 1 calc R . .
H11C H -0.0178 0.5149 0.3778 0.226 Uiso 1 1 calc R . .
H11A H 0.0589 0.4451 0.3592 0.226 Uiso 1 1 calc R . .
C12 C 0.0674(8) 0.6118(3) 0.2620(8) 0.120(3) Uani 1 1 d . . .
H12B H 0.1276 0.6418 0.2366 0.180 Uiso 1 1 calc R . .
H12C H 0.0380 0.6362 0.3210 0.180 Uiso 1 1 calc R . .
H12A H 0.0038 0.6045 0.2055 0.180 Uiso 1 1 calc R . .
C15A C 0.8426(13) 0.3195(6) 0.3548(11) 0.077(4) Uani 0.404(14) 1 d PDU A 2
H15D H 0.9216 0.3377 0.3487 0.093 Uiso 0.404(14) 1 calc PR A 2
H15C H 0.8032 0.3064 0.2846 0.093 Uiso 0.404(14) 1 calc PR A 2
C14A C 0.8439(8) 0.2522(7) 0.4374(12) 0.077(4) Uani 0.404(14) 1 d PDU A 2
H14C H 0.8684 0.2061 0.4072 0.092 Uiso 0.404(14) 1 calc PR A 2
H14D H 0.8937 0.2625 0.5039 0.092 Uiso 0.404(14) 1 calc PR A 2
C21 C 0.3339(4) 0.3137(3) 0.6028(4) 0.0508(11) Uani 1 1 d . . .
C22 C 0.4197(4) 0.2575(2) 0.5974(3) 0.0499(11) Uani 1 1 d . . .
C23 C 0.5156(4) 0.2726(2) 0.6757(3) 0.0458(10) Uani 1 1 d . . .
C24 C 0.4898(4) 0.3379(2) 0.7293(3) 0.0459(10) Uani 1 1 d . . .
C25 C 0.3782(4) 0.3632(2) 0.6848(4) 0.0471(10) Uani 1 1 d . . .
C26 C 0.2126(5) 0.3165(3) 0.5396(5) 0.0840(18) Uani 1 1 d . . .
H26A H 0.2108 0.2850 0.4781 0.126 Uiso 1 1 calc R . .
H26C H 0.1950 0.3665 0.5168 0.126 Uiso 1 1 calc R . .
H26B H 0.1549 0.2999 0.5835 0.126 Uiso 1 1 calc R . .
C27 C 0.4051(6) 0.1903(3) 0.5263(4) 0.0787(17) Uani 1 1 d . . .
H27B H 0.3622 0.1528 0.5594 0.118 Uiso 1 1 calc R . .
H27C H 0.4816 0.1716 0.5155 0.118 Uiso 1 1 calc R . .
H27A H 0.3621 0.2037 0.4586 0.118 Uiso 1 1 calc R . .
C28 C 0.6208(5) 0.2243(3) 0.7074(5) 0.0756(16) Uani 1 1 d . . .
H28B H 0.6168 0.2047 0.7777 0.113 Uiso 1 1 calc R . .
H28C H 0.6918 0.2530 0.7076 0.113 Uiso 1 1 calc R . .
H28A H 0.6212 0.1842 0.6574 0.113 Uiso 1 1 calc R . .
C29 C 0.5657(5) 0.3690(3) 0.8267(4) 0.0703(15) Uani 1 1 d . . .
H29B H 0.6462 0.3730 0.8120 0.105 Uiso 1 1 calc R . .
H29A H 0.5620 0.3365 0.8865 0.105 Uiso 1 1 calc R . .
H29C H 0.5370 0.4172 0.8431 0.105 Uiso 1 1 calc R . .
C30 C 0.3116(5) 0.4287(3) 0.7225(5) 0.0778(16) Uani 1 1 d . . .
H30A H 0.2741 0.4556 0.6617 0.117 Uiso 1 1 calc R . .
H30C H 0.3658 0.4608 0.7651 0.117 Uiso 1 1 calc R . .
H30B H 0.2525 0.4114 0.7646 0.117 Uiso 1 1 calc R . .

loop_
_atom_site_aniso_label
_atom_site_aniso_U_11
_atom_site_aniso_U_22
_atom_site_aniso_U_33
_atom_site_aniso_U_23
_atom_site_aniso_U_13
_atom_site_aniso_U_12
Nd1 0.03682(15) 0.03220(14) 0.03631(14) 0.00237(9) 0.00336(9) 0.00399(9)
P1 0.0434(6) 0.0423(6) 0.0382(5) 0.0008(5) -0.0067(5) 0.0013(5)
O1 0.063(2) 0.0477(18) 0.083(2) -0.0010(17) 0.0235(17) 0.0139(15)
C13 0.090(4) 0.057(3) 0.119(5) 0.009(3) 0.038(3) 0.024(3)
C14B 0.118(7) 0.076(4) 0.088(7) -0.005(5) 0.039(5) 0.035(4)
C15B 0.070(5) 0.108(6) 0.097(8) 0.015(6) 0.029(5) 0.018(3)
C16 0.072(3) 0.068(3) 0.077(3) -0.001(3) 0.027(3) 0.002(2)
C1 0.042(2) 0.034(2) 0.041(2) 0.0056(17) -0.0032(18) -0.0075(18)
C2 0.050(3) 0.040(2) 0.047(2) -0.005(2) -0.001(2) -0.003(2)
C3 0.075(4) 0.058(3) 0.045(2) -0.012(2) 0.000(2) 0.003(3)
C4 0.087(4) 0.071(4) 0.047(3) -0.005(3) -0.018(3) 0.000(3)
C5 0.056(3) 0.065(3) 0.055(3) 0.001(2) -0.019(2) 0.002(2)
C6 0.047(3) 0.045(3) 0.050(2) 0.001(2) -0.010(2) -0.004(2)
C7 0.056(3) 0.058(3) 0.066(3) -0.021(2) -0.003(3) 0.005(2)
C8 0.094(5) 0.045(3) 0.143(6) -0.003(3) -0.049(4) 0.010(3)
C9 0.085(5) 0.149(7) 0.087(4) -0.058(4) 0.011(4) 0.024(4)
C10 0.041(3) 0.081(4) 0.059(3) -0.002(3) -0.002(2) 0.012(2)
C11 0.153(8) 0.095(6) 0.232(10) 0.036(6) 0.130(8) 0.017(5)
C12 0.155(8) 0.058(4) 0.163(8) 0.003(4) 0.082(7) 0.015(4)
C15A 0.075(7) 0.084(7) 0.078(8) -0.011(5) 0.027(6) 0.004(5)
C14A 0.079(5) 0.080(6) 0.074(8) -0.008(6) 0.017(6) 0.028(5)
C21 0.041(2) 0.057(3) 0.055(3) 0.010(2) 0.006(2) -0.007(2)
C22 0.061(3) 0.039(2) 0.049(2) 0.003(2) 0.008(2) -0.010(2)
C23 0.050(3) 0.040(2) 0.048(2) 0.013(2) 0.011(2) -0.0018(19)
C24 0.053(3) 0.047(3) 0.038(2) 0.005(2) 0.0077(19) -0.010(2)
C25 0.053(3) 0.038(2) 0.054(3) 0.005(2) 0.019(2) -0.003(2)
C26 0.056(3) 0.092(4) 0.099(4) 0.019(4) -0.012(3) -0.020(3)
C27 0.109(5) 0.053(3) 0.074(4) -0.009(3) 0.011(3) -0.023(3)
C28 0.074(4) 0.076(4) 0.078(4) 0.031(3) 0.016(3) 0.022(3)
C29 0.085(4) 0.083(4) 0.042(3) 0.007(3) 0.000(3) -0.026(3)
C30 0.081(4) 0.068(4) 0.092(4) 0.001(3) 0.040(3) 0.012(3)

loop_
_atom_type_symbol
_atom_type_description
_atom_type_scat_dispersion_real
_atom_type_scat_dispersion_imag
_atom_type_scat_source
C C 0.0033 0.0016 'International Tables Vol C Tables 4.2.6.8 and 6.1.1.4'
H H 0.0000 0.0000 'International Tables Vol C Tables 4.2.6.8 and 6.1.1.4'
O O 0.0106 0.0060 'International Tables Vol C Tables 4.2.6.8 and 6.1.1.4'
P P 0.1023 0.0942 'International Tables Vol C Tables 4.2.6.8 and 6.1.1.4'
Nd Nd -0.1943 3.0179 'International Tables Vol C Tables 4.2.6.8 and 6.1.1.4'

loop_
_geom_angle_atom_site_label_1
_geom_angle_atom_site_label_2
_geom_angle_atom_site_label_3
_geom_angle
_geom_angle_site_symmetry_1
_geom_angle_site_symmetry_3
O1 Nd1 C25 138.55(12) . .
O1 Nd1 C21 125.38(13) . .
C25 Nd1 C21 30.23(13) . .
O1 Nd1 C24 112.28(12) . .
C25 Nd1 C24 29.90(13) . .
C21 Nd1 C24 49.38(13) . .
O1 Nd1 P1 97.46(8) . 3_666
C25 Nd1 P1 100.09(10) . 3_666
C21 Nd1 P1 129.55(11) . 3_666
C24 Nd1 P1 93.22(9) . 3_666
O1 Nd1 C22 96.22(12) . .
C25 Nd1 C22 49.35(13) . .
C21 Nd1 C22 29.91(13) . .
C24 Nd1 C22 48.84(13) . .
P1 Nd1 C22 142.01(9) 3_666 .
O1 Nd1 P1 117.72(8) . .
C25 Nd1 P1 101.36(10) . .
C21 Nd1 P1 96.16(10) . .
C24 Nd1 P1 129.89(10) . .
P1 Nd1 P1 83.75(3) 3_666 .
C22 Nd1 P1 119.98(10) . .
O1 Nd1 C23 89.49(11) . .
C25 Nd1 C23 49.07(13) . .
C21 Nd1 C23 48.99(13) . .
C24 Nd1 C23 29.55(13) . .
P1 Nd1 C23 115.75(9) 3_666 .
C22 Nd1 C23 29.29(12) . .
P1 Nd1 C23 145.13(9) . .
O1 Nd1 Nd1 113.64(7) . 3_666
C25 Nd1 Nd1 104.48(9) . 3_666
C21 Nd1 Nd1 119.82(10) . 3_666
C24 Nd1 Nd1 118.10(9) . 3_666
P1 Nd1 Nd1 42.22(2) 3_666 3_666
C22 Nd1 Nd1 149.71(10) . 3_666
P1 Nd1 Nd1 41.53(2) . 3_666
C23 Nd1 Nd1 147.60(9) . 3_666
C1 P1 Nd1 124.14(13) . 3_666
C1 P1 Nd1 128.82(14) . .
Nd1 P1 Nd1 96.25(3) 3_666 .
C13 O1 C16 108.5(4) . .
C13 O1 Nd1 129.5(3) . .
C16 O1 Nd1 122.0(3) . .
C14B C13 O1 106.3(5) . .
O1 C13 C14A 104.7(6) . .
C14B C13 H13D 110.5 . .
O1 C13 H13D 110.5 . .
C14B C13 H13C 110.5 . .
O1 C13 H13C 110.5 . .
H13D C13 H13C 108.7 . .
O1 C13 H13A 111.0 . .
C14A C13 H13A 112.4 . .
H13D C13 H13A 131.7 . .
C14B C13 H13B 134.4 . .
O1 C13 H13B 110.8 . .
C14A C13 H13B 108.8 . .
H13A C13 H13B 109.2 . .
C13 C14B C15B 99.5(6) . .
C13 C14B H14A 111.9 . .
C15B C14B H14A 111.9 . .
C13 C14B H14B 111.9 . .
C15B C14B H14B 111.9 . .
H14A C14B H14B 109.6 . .
C16 C15B C14B 99.3(6) . .
C16 C15B H15B 111.9 . .
C14B C15B H15B 111.9 . .
C16 C15B H15A 111.9 . .
C14B C15B H15A 111.9 . .
H15B C15B H15A 109.6 . .
O1 C16 C15A 105.8(5) . .
O1 C16 C15B 105.5(5) . .
O1 C16 H16D 110.6 . .
C15A C16 H16D 131.1 . .
C15B C16 H16D 110.6 . .
O1 C16 H16C 110.6 . .
C15B C16 H16C 110.6 . .
H16D C16 H16C 108.8 . .
O1 C16 H16B 111.1 . .
C15A C16 H16B 106.0 . .
O1 C16 H16A 110.4 . .
C15A C16 H16A 114.3 . .
C15B C16 H16A 134.5 . .
H16B C16 H16A 109.2 . .
C2 C1 C6 118.0(4) . .
C2 C1 P1 122.2(3) . .
C6 C1 P1 119.8(3) . .
C3 C2 C1 119.8(4) . .
C3 C2 C7 119.6(4) . .
C1 C2 C7 120.6(4) . .
C4 C3 C2 121.7(5) . .
C4 C3 H3 119.2 . .
C2 C3 H3 119.2 . .
C3 C4 C5 119.6(4) . .
C3 C4 H4 120.2 . .
C5 C4 H4 120.2 . .
C4 C5 C6 121.6(5) . .
C4 C5 H5 119.2 . .
C6 C5 H5 119.2 . .
C5 C6 C1 119.2(4) . .
C5 C6 C10 118.5(4) . .
C1 C6 C10 122.3(4) . .
C9 C7 C2 115.6(5) . .
C9 C7 C8 111.6(5) . .
C2 C7 C8 108.0(4) . .
C9 C7 H7 107.1 . .
C2 C7 H7 107.1 . .
C8 C7 H7 107.1 . .
C7 C8 H8B 109.5 . .
C7 C8 H8C 109.5 . .
H8B C8 H8C 109.5 . .
C7 C8 H8A 109.5 . .
H8B C8 H8A 109.5 . .
H8C C8 H8A 109.5 . .
C7 C9 H9B 109.5 . .
C7 C9 H9C 109.5 . .
H9B C9 H9C 109.5 . .
C7 C9 H9A 109.5 . .
H9B C9 H9A 109.5 . .
H9C C9 H9A 109.5 . .
C11 C10 C6 112.7(5) . .
C11 C10 C12 109.5(5) . .
C6 C10 C12 115.4(5) . .
C11 C10 H10 106.2 . .
C6 C10 H10 106.2 . .
C12 C10 H10 106.2 . .
C10 C11 H11B 109.5 . .
C10 C11 H11C 109.5 . .
H11B C11 H11C 109.5 . .
C10 C11 H11A 109.5 . .
H11B C11 H11A 109.5 . .
H11C C11 H11A 109.5 . .
C10 C12 H12B 109.5 . .
C10 C12 H12C 109.5 . .
H12B C12 H12C 109.5 . .
C10 C12 H12A 109.5 . .
H12B C12 H12A 109.5 . .
H12C C12 H12A 109.5 . .
C16 C15A C14A 98.6(7) . .
C16 C15A H15D 112.0 . .
C14A C15A H15D 112.0 . .
C16 C15A H15C 112.0 . .
C14A C15A H15C 112.0 . .
H15D C15A H15C 109.7 . .
C13 C14A C15A 98.8(7) . .
C13 C14A H14C 112.0 . .
C15A C14A H14C 112.0 . .
C13 C14A H14D 112.0 . .
C15A C14A H14D 112.0 . .
H14C C14A H14D 109.7 . .
C25 C21 C22 107.6(4) . .
C25 C21 C26 125.9(5) . .
C22 C21 C26 126.2(4) . .
C25 C21 Nd1 74.0(2) . .
C22 C21 Nd1 77.2(2) . .
C26 C21 Nd1 119.0(3) . .
C23 C22 C21 107.9(4) . .
C23 C22 C27 126.4(4) . .
C21 C22 C27 125.5(4) . .
C23 C22 Nd1 75.9(2) . .
C21 C22 Nd1 72.9(2) . .
C27 C22 Nd1 121.1(3) . .
C22 C23 C24 108.0(4) . .
C22 C23 C28 127.0(4) . .
C24 C23 C28 124.6(4) . .
C22 C23 Nd1 74.8(2) . .
C24 C23 Nd1 73.2(2) . .
C28 C23 Nd1 123.4(3) . .
C25 C24 C23 108.3(4) . .
C25 C24 C29 126.9(5) . .
C23 C24 C29 124.4(4) . .
C25 C24 Nd1 73.4(2) . .
C23 C24 Nd1 77.3(2) . .
C29 C24 Nd1 120.9(3) . .
C24 C25 C21 108.1(4) . .
C24 C25 C30 126.5(4) . .
C21 C25 C30 125.2(5) . .
C24 C25 Nd1 76.7(2) . .
C21 C25 Nd1 75.8(2) . .
C30 C25 Nd1 117.3(3) . .
C21 C26 H26A 109.5 . .
C21 C26 H26C 109.5 . .
H26A C26 H26C 109.5 . .
C21 C26 H26B 109.5 . .
H26A C26 H26B 109.5 . .
H26C C26 H26B 109.5 . .
C22 C27 H27B 109.5 . .
C22 C27 H27C 109.5 . .
H27B C27 H27C 109.5 . .
C22 C27 H27A 109.5 . .
H27B C27 H27A 109.5 . .
H27C C27 H27A 109.5 . .
C23 C28 H28B 109.5 . .
C23 C28 H28C 109.5 . .
H28B C28 H28C 109.5 . .
C23 C28 H28A 109.5 . .
H28B C28 H28A 109.5 . .
H28C C28 H28A 109.5 . .
C24 C29 H29B 109.5 . .
C24 C29 H29A 109.5 . .
H29B C29 H29A 109.5 . .
C24 C29 H29C 109.5 . .
H29B C29 H29C 109.5 . .
H29A C29 H29C 109.5 . .
C25 C30 H30A 109.5 . .
C25 C30 H30C 109.5 . .
H30A C30 H30C 109.5 . .
C25 C30 H30B 109.5 . .
H30A C30 H30B 109.5 . .
H30C C30 H30B 109.5 . .

loop_
_geom_bond_atom_site_label_1
_geom_bond_atom_site_label_2
_geom_bond_distance
_geom_bond_site_symmetry_2
Nd1 O1 2.486(3) .
Nd1 C25 2.691(4) .
Nd1 C21 2.714(4) .
Nd1 C24 2.732(4) .
Nd1 P1 2.7456(11) 3_666
Nd1 C22 2.770(4) .
Nd1 P1 2.7827(10) .
Nd1 C23 2.784(4) .
Nd1 Nd1 4.1164(5) 3_666
P1 C1 1.841(4) .
P1 Nd1 2.7457(11) 3_666
O1 C13 1.450(5) .
O1 C16 1.451(5) .
C13 C14B 1.446(8) .
C13 C14A 1.478(8) .
C13 H13D 0.9700 .
C13 H13C 0.9700 .
C13 H13A 0.9599 .
C13 H13B 0.9601 .
C14B C15B 1.604(11) .
C14B H14A 0.9700 .
C14B H14B 0.9700 .
C15B C16 1.481(8) .
C15B H15B 0.9700 .
C15B H15A 0.9700 .
C16 C15A 1.474(8) .
C16 H16D 0.9700 .
C16 H16C 0.9700 .
C16 H16B 0.9598 .
C16 H16A 0.9597 .
C1 C2 1.410(6) .
C1 C6 1.415(6) .
C2 C3 1.394(6) .
C2 C7 1.524(7) .
C3 C4 1.353(7) .
C3 H3 0.9300 .
C4 C5 1.366(7) .
C4 H4 0.9300 .
C5 C6 1.400(6) .
C5 H5 0.9300 .
C6 C10 1.499(7) .
C7 C9 1.524(8) .
C7 C8 1.526(7) .
C7 H7 0.9800 .
C8 H8B 0.9600 .
C8 H8C 0.9600 .
C8 H8A 0.9600 .
C9 H9B 0.9600 .
C9 H9C 0.9600 .
C9 H9A 0.9600 .
C10 C11 1.461(9) .
C10 C12 1.502(8) .
C10 H10 0.9800 .
C11 H11B 0.9600 .
C11 H11C 0.9600 .
C11 H11A 0.9600 .
C12 H12B 0.9600 .
C12 H12C 0.9600 .
C12 H12A 0.9600 .
C15A C14A 1.597(11) .
C15A H15D 0.9700 .
C15A H15C 0.9700 .
C14A H14C 0.9700 .
C14A H14D 0.9700 .
C21 C25 1.410(6) .
C21 C22 1.416(6) .
C21 C26 1.508(6) .
C22 C23 1.404(6) .
C22 C27 1.504(6) .
C23 C24 1.408(6) .
C23 C28 1.495(6) .
C24 C25 1.400(6) .
C24 C29 1.518(6) .
C25 C30 1.513(7) .
C26 H26A 0.9600 .
C26 H26C 0.9600 .
C26 H26B 0.9600 .
C27 H27B 0.9600 .
C27 H27C 0.9600 .
C27 H27A 0.9600 .
C28 H28B 0.9600 .
C28 H28C 0.9600 .
C28 H28A 0.9600 .
C29 H29B 0.9600 .
C29 H29A 0.9600 .
C29 H29C 0.9600 .
C30 H30A 0.9600 .
C30 H30C 0.9600 .
C30 H30B 0.9600 .

loop_
_geom_torsion_atom_site_label_1
_geom_torsion_atom_site_label_2
_geom_torsion_atom_site_label_3
_geom_torsion_atom_site_label_4
_geom_torsion
_geom_torsion_site_symmetry_1
_geom_torsion_site_symmetry_4
O1 Nd1 P1 C1 49.2(2) . .
C25 Nd1 P1 C1 -116.6(2) . .
C21 Nd1 P1 C1 -86.4(2) . .
C24 Nd1 P1 C1 -126.7(2) . .
P1 Nd1 P1 C1 144.36(18) 3_666 .
C22 Nd1 P1 C1 -67.2(2) . .
C23 Nd1 P1 C1 -88.3(2) . .
Nd1 Nd1 P1 C1 144.35(18) 3_666 .
O1 Nd1 P1 Nd1 -95.16(9) . 3_666
C25 Nd1 P1 Nd1 99.08(10) . 3_666
C21 Nd1 P1 Nd1 129.23(11) . 3_666
C24 Nd1 P1 Nd1 88.98(12) . 3_666
P1 Nd1 P1 Nd1 0.0 3_666 3_666
C22 Nd1 P1 Nd1 148.45(11) . 3_666
C23 Nd1 P1 Nd1 127.39(16) . 3_666
C25 Nd1 O1 C13 31.0(5) . .
C21 Nd1 O1 C13 -6.2(5) . .
C24 Nd1 O1 C13 48.9(5) . .
P1 Nd1 O1 C13 145.5(4) 3_666 .
C22 Nd1 O1 C13 1.0(5) . .
P1 Nd1 O1 C13 -127.7(4) . .
C23 Nd1 O1 C13 29.6(5) . .
Nd1 Nd1 O1 C13 -173.8(4) 3_666 .
C25 Nd1 O1 C16 -147.5(4) . .
C21 Nd1 O1 C16 175.3(4) . .
C24 Nd1 O1 C16 -129.5(4) . .
P1 Nd1 O1 C16 -32.9(4) 3_666 .
C22 Nd1 O1 C16 -177.4(4) . .
P1 Nd1 O1 C16 53.9(4) . .
C23 Nd1 O1 C16 -148.9(4) . .
Nd1 Nd1 O1 C16 7.8(4) 3_666 .
C16 O1 C13 C14B -17.2(8) . .
Nd1 O1 C13 C14B 164.2(6) . .
C16 O1 C13 C14A 18.8(8) . .
Nd1 O1 C13 C14A -159.8(7) . .
O1 C13 C14B C15B 37.8(10) . .
C14A C13 C14B C15B -54.5(8) . .
C13 C14B C15B C16 -44.7(11) . .
C13 O1 C16 C15A 13.5(9) . .
Nd1 O1 C16 C15A -167.8(7) . .
C13 O1 C16 C15B -13.7(8) . .
Nd1 O1 C16 C15B 165.0(6) . .
C14B C15B C16 O1 35.3(10) . .
C14B C15B C16 C15A -59.2(11) . .
Nd1 P1 C1 C2 97.4(3) 3_666 .
Nd1 P1 C1 C2 -38.1(4) . .
Nd1 P1 C1 C6 -79.6(3) 3_666 .
Nd1 P1 C1 C6 144.8(3) . .
C6 C1 C2 C3 4.0(6) . .
P1 C1 C2 C3 -173.1(3) . .
C6 C1 C2 C7 -174.4(4) . .
P1 C1 C2 C7 8.5(6) . .
C1 C2 C3 C4 -1.7(7) . .
C7 C2 C3 C4 176.7(5) . .
C2 C3 C4 C5 -1.3(8) . .
C3 C4 C5 C6 2.0(8) . .
C4 C5 C6 C1 0.4(7) . .
C4 C5 C6 C10 -179.2(5) . .
C2 C1 C6 C5 -3.3(6) . .
P1 C1 C6 C5 173.8(3) . .
C2 C1 C6 C10 176.2(4) . .
P1 C1 C6 C10 -6.6(6) . .
C3 C2 C7 C9 28.8(7) . .
C1 C2 C7 C9 -152.8(5) . .
C3 C2 C7 C8 -97.0(6) . .
C1 C2 C7 C8 81.4(5) . .
C5 C6 C10 C11 78.4(7) . .
C1 C6 C10 C11 -101.1(6) . .
C5 C6 C10 C12 -48.3(7) . .
C1 C6 C10 C12 132.1(6) . .
O1 C16 C15A C14A -37.0(12) . .
C15B C16 C15A C14A 55.9(10) . .
C14B C13 C14A C15A 57.3(9) . .
O1 C13 C14A C15A -40.2(11) . .
C16 C15A C14A C13 47.1(13) . .
O1 Nd1 C21 C25 127.4(3) . .
C24 Nd1 C21 C25 37.2(3) . .
P1 Nd1 C21 C25 -15.0(3) 3_666 .
C22 Nd1 C21 C25 112.9(4) . .
P1 Nd1 C21 C25 -102.0(3) . .
C23 Nd1 C21 C25 76.6(3) . .
Nd1 Nd1 C21 C25 -65.7(3) 3_666 .
O1 Nd1 C21 C22 14.6(3) . .
C25 Nd1 C21 C22 -112.9(4) . .
C24 Nd1 C21 C22 -75.6(3) . .
P1 Nd1 C21 C22 -127.9(2) 3_666 .
P1 Nd1 C21 C22 145.1(2) . .
C23 Nd1 C21 C22 -36.3(2) . .
Nd1 Nd1 C21 C22 -178.6(2) 3_666 .
O1 Nd1 C21 C26 -110.0(4) . .
C25 Nd1 C21 C26 122.6(5) . .
C24 Nd1 C21 C26 159.8(5) . .
P1 Nd1 C21 C26 107.6(4) 3_666 .
C22 Nd1 C21 C26 -124.5(5) . .
P1 Nd1 C21 C26 20.6(4) . .
C23 Nd1 C21 C26 -160.8(5) . .
Nd1 Nd1 C21 C26 56.9(4) 3_666 .
C25 C21 C22 C23 0.1(5) . .
C26 C21 C22 C23 -174.8(4) . .
Nd1 C21 C22 C23 68.4(3) . .
C25 C21 C22 C27 175.3(4) . .
C26 C21 C22 C27 0.4(7) . .
Nd1 C21 C22 C27 -116.3(4) . .
C25 C21 C22 Nd1 -68.4(3) . .
C26 C21 C22 Nd1 116.8(5) . .
O1 Nd1 C22 C23 77.7(3) . .
C25 Nd1 C22 C23 -76.5(3) . .
C21 Nd1 C22 C23 -114.2(4) . .
C24 Nd1 C22 C23 -36.6(2) . .
P1 Nd1 C22 C23 -32.9(3) 3_666 .
P1 Nd1 C22 C23 -155.2(2) . .
Nd1 Nd1 C22 C23 -111.7(3) 3_666 .
O1 Nd1 C22 C21 -168.1(3) . .
C25 Nd1 C22 C21 37.7(3) . .
C24 Nd1 C22 C21 77.6(3) . .
P1 Nd1 C22 C21 81.3(3) 3_666 .
P1 Nd1 C22 C21 -41.0(3) . .
C23 Nd1 C22 C21 114.2(4) . .
Nd1 Nd1 C22 C21 2.5(4) 3_666 .
O1 Nd1 C22 C27 -46.5(4) . .
C25 Nd1 C22 C27 159.3(5) . .
C21 Nd1 C22 C27 121.6(5) . .
C24 Nd1 C22 C27 -160.8(5) . .
P1 Nd1 C22 C27 -157.1(3) 3_666 .
P1 Nd1 C22 C27 80.5(4) . .
C23 Nd1 C22 C27 -124.3(5) . .
Nd1 Nd1 C22 C27 124.0(4) 3_666 .
C21 C22 C23 C24 -0.2(5) . .
C27 C22 C23 C24 -175.4(4) . .
Nd1 C22 C23 C24 66.2(3) . .
C21 C22 C23 C28 173.0(4) . .
C27 C22 C23 C28 -2.2(7) . .
Nd1 C22 C23 C28 -120.6(4) . .
C21 C22 C23 Nd1 -66.4(3) . .
C27 C22 C23 Nd1 118.4(5) . .
O1 Nd1 C23 C22 -103.7(3) . .
C25 Nd1 C23 C22 77.5(3) . .
C21 Nd1 C23 C22 37.1(3) . .
C24 Nd1 C23 C22 114.6(4) . .
P1 Nd1 C23 C22 158.2(2) 3_666 .
P1 Nd1 C23 C22 39.5(3) . .
Nd1 Nd1 C23 C22 119.0(3) 3_666 .
O1 Nd1 C23 C24 141.6(3) . .
C25 Nd1 C23 C24 -37.1(2) . .
C21 Nd1 C23 C24 -77.6(3) . .
P1 Nd1 C23 C24 43.6(3) 3_666 .
C22 Nd1 C23 C24 -114.6(4) . .
P1 Nd1 C23 C24 -75.1(3) . .
Nd1 Nd1 C23 C24 4.4(4) 3_666 .
O1 Nd1 C23 C28 20.9(4) . .
C25 Nd1 C23 C28 -157.9(5) . .
C21 Nd1 C23 C28 161.7(5) . .
C24 Nd1 C23 C28 -120.8(5) . .
P1 Nd1 C23 C28 -77.1(4) 3_666 .
C22 Nd1 C23 C28 124.6(5) . .
P1 Nd1 C23 C28 164.1(3) . .
Nd1 Nd1 C23 C28 -116.4(4) 3_666 .
C22 C23 C24 C25 0.2(5) . .
C28 C23 C24 C25 -173.1(4) . .
Nd1 C23 C24 C25 67.5(3) . .
C22 C23 C24 C29 173.8(4) . .
C28 C23 C24 C29 0.5(7) . .
Nd1 C23 C24 C29 -118.9(4) . .
C22 C23 C24 Nd1 -67.3(3) . .
C28 C23 C24 Nd1 119.3(4) . .
O1 Nd1 C24 C25 -155.9(2) . .
C21 Nd1 C24 C25 -37.6(3) . .
P1 Nd1 C24 C25 104.7(2) 3_666 .
C22 Nd1 C24 C25 -77.6(3) . .
P1 Nd1 C24 C25 20.2(3) . .
C23 Nd1 C24 C25 -113.8(4) . .
Nd1 Nd1 C24 C25 68.9(3) 3_666 .
O1 Nd1 C24 C23 -42.1(3) . .
C25 Nd1 C24 C23 113.8(4) . .
C21 Nd1 C24 C23 76.1(3) . .
P1 Nd1 C24 C23 -141.5(2) 3_666 .
C22 Nd1 C24 C23 36.2(2) . .
P1 Nd1 C24 C23 133.9(2) . .
Nd1 Nd1 C24 C23 -177.3(2) 3_666 .
O1 Nd1 C24 C29 80.6(4) . .
C25 Nd1 C24 C29 -123.6(5) . .
C21 Nd1 C24 C29 -161.2(5) . .
P1 Nd1 C24 C29 -18.8(4) 3_666 .
C22 Nd1 C24 C29 158.9(5) . .
P1 Nd1 C24 C29 -103.4(4) . .
C23 Nd1 C24 C29 122.7(5) . .
Nd1 Nd1 C24 C29 -54.7(4) 3_666 .
C23 C24 C25 C21 -0.2(5) . .
C29 C24 C25 C21 -173.6(4) . .
Nd1 C24 C25 C21 69.9(3) . .
C23 C24 C25 C30 175.6(4) . .
C29 C24 C25 C30 2.3(7) . .
Nd1 C24 C25 C30 -114.3(5) . .
C23 C24 C25 Nd1 -70.1(3) . .
C29 C24 C25 Nd1 116.5(4) . .
C22 C21 C25 C24 0.1(5) . .
C26 C21 C25 C24 175.0(4) . .
Nd1 C21 C25 C24 -70.5(3) . .
C22 C21 C25 C30 -175.8(4) . .
C26 C21 C25 C30 -0.9(7) . .
Nd1 C21 C25 C30 113.6(5) . .
C22 C21 C25 Nd1 70.6(3) . .
C26 C21 C25 Nd1 -114.5(5) . .
O1 Nd1 C25 C24 34.9(3) . .
C21 Nd1 C25 C24 113.0(4) . .
P1 Nd1 C25 C24 -78.8(3) 3_666 .
C22 Nd1 C25 C24 75.7(3) . .
P1 Nd1 C25 C24 -164.3(2) . .
C23 Nd1 C25 C24 36.7(2) . .
Nd1 Nd1 C25 C24 -121.8(2) 3_666 .
O1 Nd1 C25 C21 -78.1(3) . .
C24 Nd1 C25 C21 -113.0(4) . .
P1 Nd1 C25 C21 168.3(2) 3_666 .
C22 Nd1 C25 C21 -37.3(2) . .
P1 Nd1 C25 C21 82.7(3) . .
C23 Nd1 C25 C21 -76.3(3) . .
Nd1 Nd1 C25 C21 125.2(2) 3_666 .
O1 Nd1 C25 C30 159.3(3) . .
C21 Nd1 C25 C30 -122.6(5) . .
C24 Nd1 C25 C30 124.4(5) . .
P1 Nd1 C25 C30 45.7(4) 3_666 .
C22 Nd1 C25 C30 -159.9(4) . .
P1 Nd1 C25 C30 -39.9(4) . .
C23 Nd1 C25 C30 161.1(4) . .
Nd1 Nd1 C25 C30 2.6(4) 3_666 .
